data_1544294
loop_
_publ_author_name
'El Bakri, Youness'
'Harmaoui, Abdallah'
'Sebhaoui, Jihad'
'Ramli, Youssef'
'Essassi, El Mokhtar'
'Mague, Joel T.'

_publ_section_title
;
 7,9-Didodecyl-6-methyl-3<i>H</i>,7<i>H</i>,8<i>H</i>,9<i>H</i>,9a<i>H</i>-[1,2,4]triazolo[4,3-<i>b</i>][1,2,4]triazepin-8-one
;
_journal_coeditor_code BH4015
_journal_issue 10
_journal_name_full IUCrData
_journal_page_first x161587
_journal_paper_doi 10.1107/S241431461601587X
_journal_volume 1
_journal_year 2016
_chemical_formula_iupac 'C30 H55 N5 O'
_chemical_formula_moiety 'C30 H55 N5 O'
_chemical_formula_sum 'C30 H55 N5 O'
_chemical_formula_weight 501.79
_chemical_name_systematic
7,9-Didodecyl-6-methyl-3<i>H</i>,7<i>H</i>,8<i>H</i>,9<i>H</i>,9a<i>H</i>-[1,2,4]triazolo[4,3-<i>b</i>][1,2,4]triazepin-8-one
_space_group_crystal_system triclinic
_space_group_IT_number 2
_space_group_name_Hall '-P 1'
_space_group_name_H-M_alt 'P -1'
_symmetry_space_group_name_Hall '-P 1'
_symmetry_space_group_name_H-M 'P -1'
_atom_sites_solution_hydrogens difmap
_atom_sites_solution_primary direct
_atom_sites_solution_secondary difmap
_audit_creation_method SHELXL-2014/7
_cell_angle_alpha 95.093(3)
_cell_angle_beta 95.922(3)
_cell_angle_gamma 98.563(3)
_cell_formula_units_Z 2
_cell_length_a 8.8895(7)
_cell_length_b 8.9652(7)
_cell_length_c 19.6555(15)
_cell_measurement_reflns_used 9089
_cell_measurement_temperature 150(2)
_cell_measurement_theta_max 72.5524
_cell_measurement_theta_min 5.0170
_cell_volume 1532.1(2)
_computing_cell_refinement
;
SAINT (Bruker, 2016)
;
_computing_data_collection
;
APEX3 (Bruker, 2016)
;
_computing_data_reduction
;
SAINT (Bruker, 2016)
;
_computing_molecular_graphics
;
DIAMOND (Brandenburg & Putz, 2012)
;
_computing_publication_material
;
SHELXTL (Sheldrick, 2008)
;
_computing_structure_refinement
;
SHELXL2014 (Sheldrick, 2015b)
;
_computing_structure_solution
;
SHELXT (Sheldrick, 2015a)
;
_diffrn_ambient_temperature 150(2)
_diffrn_detector_area_resol_mean 10.4167
_diffrn_measured_fraction_theta_full 0.957
_diffrn_measured_fraction_theta_max 0.940
_diffrn_measurement_device_type 'Bruker D8 VENTURE PHOTON 100 CMOS'
_diffrn_measurement_method '\w scans'
_diffrn_radiation_monochromator mirror
_diffrn_radiation_type CuK\a
_diffrn_radiation_wavelength 1.54178
_diffrn_reflns_av_R_equivalents 0.0331
_diffrn_reflns_limit_h_max 10
_diffrn_reflns_limit_h_min -9
_diffrn_reflns_limit_k_max 10
_diffrn_reflns_limit_k_min -11
_diffrn_reflns_limit_l_max 24
_diffrn_reflns_limit_l_min -21
_diffrn_reflns_number 11896
_diffrn_reflns_theta_full 69.000
_diffrn_reflns_theta_max 72.545
_diffrn_reflns_theta_min 5.017
_exptl_absorpt_coefficient_mu 0.509
_exptl_absorpt_correction_T_max 0.95
_exptl_absorpt_correction_T_min 0.84
_exptl_absorpt_correction_type multi-scan
_exptl_absorpt_process_details
;
(SADABS; Bruker, 2016)
;
_exptl_crystal_colour colourless
_exptl_crystal_density_diffrn 1.088
_exptl_crystal_density_method 'not measured'
_exptl_crystal_description plate
_exptl_crystal_F_000 556
_exptl_crystal_size_max 0.240
_exptl_crystal_size_mid 0.220
_exptl_crystal_size_min 0.092
_refine_diff_density_max 0.254
_refine_diff_density_min -0.236
_refine_ls_extinction_method none
_refine_ls_goodness_of_fit_ref 1.058
_refine_ls_hydrogen_treatment refall
_refine_ls_matrix_type full
_refine_ls_number_parameters 545
_refine_ls_number_reflns 5705
_refine_ls_number_restraints 0
_refine_ls_restrained_S_all 1.058
_refine_ls_R_factor_all 0.0535
_refine_ls_R_factor_gt 0.0461
_refine_ls_shift/su_max 0.002
_refine_ls_shift/su_mean 0.000
_refine_ls_structure_factor_coef Fsqd
_refine_ls_weighting_details 'w=1/[\s^2^(Fo^2^)+(0.0697P)^2^+0.2812P] where P=(Fo^2^+2Fc^2^)/3'
_refine_ls_weighting_scheme calc
_refine_ls_wR_factor_gt 0.1272
_refine_ls_wR_factor_ref 0.1348
_reflns_number_gt 4818
_reflns_number_total 5705
_reflns_threshold_expression 'I > 2\s(I)'
_cod_data_source_file bh4015sup1.cif
_cod_data_source_block I
_cod_database_code 1544294
_shelx_estimated_absorpt_t_min 0.888
_shelx_estimated_absorpt_t_max 0.955

loop_
_space_group_symop_operation_xyz
'x, y, z'
'-x, -y, -z'

loop_
_atom_site_type_symbol
_atom_site_label
_atom_site_fract_x
_atom_site_fract_y
_atom_site_fract_z
_atom_site_U_iso_or_equiv
_atom_site_adp_type
_atom_site_calc_flag
_atom_site_occupancy
O O1 0.45566(11) 0.27197(11) 0.49999(5) 0.0424(3) Uani d 1
N N1 0.02842(13) 0.34896(12) 0.41655(6) 0.0341(3) Uani d 1
N N2 -0.01039(13) 0.19478(12) 0.42508(6) 0.0339(3) Uani d 1
N N3 0.24079(13) 0.12205(12) 0.44702(6) 0.0341(3) Uani d 1
N N4 -0.14934(14) -0.03199(13) 0.40412(6) 0.0416(3) Uani d 1
N N5 0.00352(14) -0.04911(13) 0.42035(6) 0.0379(3) Uani d 1
C C1 0.31635(15) 0.24759(15) 0.48942(7) 0.0332(3) Uani d 1
C C2 0.21506(15) 0.35300(14) 0.51936(7) 0.0318(3) Uani d 1
H H2 0.1329(18) 0.2876(18) 0.5376(8) 0.034(4) Uiso d 1
C C3 0.13968(15) 0.42197(14) 0.45922(7) 0.0323(3) Uani d 1
C C4 0.08281(15) 0.08795(14) 0.43266(7) 0.0327(3) Uani d 1
C C5 -0.15362(17) 0.11278(16) 0.40653(8) 0.0397(3) Uani d 1
H H5 -0.244(2) 0.1628(19) 0.3975(8) 0.043(4) Uiso d 1
C C6 0.19538(19) 0.58068(16) 0.44484(8) 0.0398(3) Uani d 1
H H6A 0.134(2) 0.609(2) 0.4066(10) 0.056(5) Uiso d 1
H H6B 0.190(2) 0.652(2) 0.4837(10) 0.052(5) Uiso d 1
H H6C 0.303(2) 0.592(2) 0.4360(10) 0.058(5) Uiso d 1
C C7 0.30173(16) 0.47174(15) 0.57624(7) 0.0349(3) Uani d 1
H H7A 0.387(2) 0.537(2) 0.5580(9) 0.044(4) Uiso d 1
H H7B 0.2302(18) 0.5415(18) 0.5891(8) 0.035(4) Uiso d 1
C C8 0.35884(18) 0.40684(15) 0.64135(7) 0.0367(3) Uani d 1
H H8A 0.276(2) 0.334(2) 0.6556(9) 0.048(5) Uiso d 1
H H8B 0.436(2) 0.341(2) 0.6285(9) 0.048(5) Uiso d 1
C C9 0.42445(19) 0.53097(16) 0.69965(8) 0.0417(4) Uani d 1
H H9A 0.506(2) 0.608(2) 0.6840(10) 0.057(5) Uiso d 1
H H9B 0.341(2) 0.589(2) 0.7127(10) 0.057(5) Uiso d 1
C C10 0.49422(19) 0.47228(16) 0.76379(8) 0.0405(3) Uani d 1
H H10A 0.422(2) 0.392(2) 0.7769(10) 0.054(5) Uiso d 1
H H10B 0.579(2) 0.421(2) 0.7539(10) 0.054(5) Uiso d 1
C C11 0.55100(18) 0.59269(16) 0.82448(8) 0.0411(3) Uani d 1
H H11A 0.627(2) 0.678(2) 0.8093(9) 0.052(5) Uiso d 1
H H11B 0.458(2) 0.638(2) 0.8377(10) 0.054(5) Uiso d 1
C C12 0.62686(19) 0.52907(17) 0.88617(8) 0.0410(3) Uani d 1
H H12A 0.559(2) 0.441(2) 0.8985(9) 0.046(5) Uiso d 1
H H12B 0.715(2) 0.482(2) 0.8725(10) 0.055(5) Uiso d 1
C C13 0.67791(18) 0.64442(17) 0.94923(8) 0.0395(3) Uani d 1
H H13A 0.748(2) 0.736(2) 0.9361(9) 0.047(5) Uiso d 1
H H13B 0.585(2) 0.686(2) 0.9639(9) 0.051(5) Uiso d 1
C C14 0.75696(19) 0.57803(17) 1.00942(8) 0.0405(3) Uani d 1
H H14A 0.687(2) 0.490(2) 1.0206(9) 0.049(5) Uiso d 1
H H14B 0.848(2) 0.536(2) 0.9943(9) 0.049(5) Uiso d 1
C C15 0.80604(18) 0.69082(17) 1.07346(8) 0.0393(3) Uani d 1
H H15A 0.717(2) 0.731(2) 1.0884(9) 0.043(4) Uiso d 1
H H15B 0.8740(19) 0.782(2) 1.0627(8) 0.041(4) Uiso d 1
C C16 0.88550(19) 0.62427(18) 1.13337(8) 0.0416(3) Uani d 1
H H16A 0.977(2) 0.585(2) 1.1186(10) 0.053(5) Uiso d 1
H H16B 0.820(2) 0.538(2) 1.1450(10) 0.052(5) Uiso d 1
C C17 0.93187(19) 0.73634(18) 1.19785(8) 0.0432(4) Uani d 1
H H17A 0.840(2) 0.776(2) 1.2122(10) 0.054(5) Uiso d 1
H H17B 0.999(2) 0.826(2) 1.1865(9) 0.047(5) Uiso d 1
C C18 1.0118(2) 0.6687(2) 1.25739(9) 0.0542(4) Uani d 1
H H18A 0.946(2) 0.580(3) 1.2698(11) 0.063(6) Uiso d 1
H H18B 1.110(3) 0.631(3) 1.2441(11) 0.069(6) Uiso d 1
H H18C 1.038(3) 0.739(3) 1.2985(12) 0.078(7) Uiso d 1
C C19 0.33053(18) 0.01086(16) 0.41839(7) 0.0377(3) Uani d 1
H H19A 0.269(2) -0.090(2) 0.4172(9) 0.047(5) Uiso d 1
H H19B 0.423(2) 0.018(2) 0.4497(10) 0.053(5) Uiso d 1
C C20 0.36916(18) 0.04379(16) 0.34731(8) 0.0389(3) Uani d 1
H H20A 0.425(2) 0.147(2) 0.3486(10) 0.058(5) Uiso d 1
H H20B 0.275(2) 0.044(2) 0.3159(9) 0.051(5) Uiso d 1
C C21 0.46416(16) -0.06797(16) 0.31747(7) 0.0365(3) Uani d 1
H H21A 0.4037(18) -0.1743(19) 0.3148(8) 0.036(4) Uiso d 1
H H21B 0.558(2) -0.0686(19) 0.3493(9) 0.042(4) Uiso d 1
C C22 0.50409(17) -0.03997(17) 0.24531(8) 0.0392(3) Uani d 1
H H22A 0.584(2) -0.106(2) 0.2336(9) 0.051(5) Uiso d 1
H H22B 0.550(2) 0.066(2) 0.2436(9) 0.045(4) Uiso d 1
C C23 0.36489(17) -0.07753(18) 0.19116(8) 0.0398(3) Uani d 1
H H23A 0.313(2) -0.182(2) 0.1939(9) 0.046(5) Uiso d 1
H H23B 0.291(2) -0.007(2) 0.2020(9) 0.052(5) Uiso d 1
C C24 0.39822(17) -0.06601(17) 0.11712(8) 0.0392(3) Uani d 1
H H24A 0.475(2) -0.136(2) 0.1071(9) 0.052(5) Uiso d 1
H H24B 0.444(2) 0.039(2) 0.1127(9) 0.044(4) Uiso d 1
C C25 0.25471(17) -0.11520(18) 0.06640(8) 0.0396(3) Uani d 1
H H25A 0.209(2) -0.218(2) 0.0731(9) 0.046(5) Uiso d 1
H H25B 0.179(2) -0.048(2) 0.0759(10) 0.056(5) Uiso d 1
C C26 0.27837(18) -0.10872(18) -0.00890(8) 0.0401(3) Uani d 1
H H26A 0.354(2) -0.178(2) -0.0212(10) 0.060(5) Uiso d 1
H H26B 0.323(2) -0.002(2) -0.0143(9) 0.047(5) Uiso d 1
C C27 0.13099(18) -0.16044(19) -0.05681(8) 0.0410(3) Uani d 1
H H27A 0.086(2) -0.264(2) -0.0495(9) 0.051(5) Uiso d 1
H H27B 0.056(2) -0.093(2) -0.0457(10) 0.059(5) Uiso d 1
C C28 0.14696(19) -0.15499(19) -0.13293(8) 0.0441(4) Uani d 1
H H28A 0.222(2) -0.224(2) -0.1459(10) 0.057(5) Uiso d 1
H H28B 0.194(2) -0.049(2) -0.1405(10) 0.056(5) Uiso d 1
C C29 -0.0032(2) -0.2072(2) -0.17858(8) 0.0499(4) Uani d 1
H H29A -0.049(2) -0.312(3) -0.1713(11) 0.069(6) Uiso d 1
H H29B -0.078(3) -0.138(3) -0.1629(12) 0.079(7) Uiso d 1
C C30 0.0099(3) -0.1989(3) -0.25445(10) 0.0656(5) Uani d 1
H H30A 0.082(3) -0.266(3) -0.2704(13) 0.089(8) Uiso d 1
H H30B 0.049(3) -0.092(3) -0.2641(14) 0.095(8) Uiso d 1
H H30C -0.093(3) -0.240(3) -0.2837(13) 0.084(7) Uiso d 1

loop_
_atom_site_aniso_label
_atom_site_aniso_U_11
_atom_site_aniso_U_22
_atom_site_aniso_U_33
_atom_site_aniso_U_12
_atom_site_aniso_U_13
_atom_site_aniso_U_23
O1 0.0316(6) 0.0416(6) 0.0510(6) 0.0038(4) -0.0038(4) 0.0024(4)
N1 0.0359(6) 0.0248(5) 0.0383(6) 0.0008(4) -0.0058(5) 0.0038(4)
N2 0.0337(6) 0.0255(5) 0.0378(6) -0.0013(4) -0.0073(4) 0.0020(4)
N3 0.0341(6) 0.0303(6) 0.0358(6) 0.0047(4) -0.0026(4) 0.0007(4)
N4 0.0411(7) 0.0325(6) 0.0447(7) -0.0037(5) -0.0089(5) 0.0001(5)
N5 0.0415(7) 0.0293(6) 0.0384(6) -0.0008(5) -0.0042(5) 0.0004(5)
C1 0.0317(7) 0.0296(6) 0.0361(7) 0.0024(5) -0.0039(5) 0.0052(5)
C2 0.0310(7) 0.0257(6) 0.0358(7) 0.0012(5) -0.0047(5) 0.0031(5)
C3 0.0309(7) 0.0272(6) 0.0365(7) 0.0033(5) -0.0040(5) 0.0022(5)
C4 0.0352(7) 0.0289(6) 0.0310(6) 0.0016(5) -0.0025(5) 0.0009(5)
C5 0.0367(8) 0.0321(7) 0.0438(8) -0.0030(5) -0.0099(6) 0.0002(6)
C6 0.0403(9) 0.0300(7) 0.0447(8) -0.0009(6) -0.0085(6) 0.0067(6)
C7 0.0339(7) 0.0267(6) 0.0398(7) 0.0014(5) -0.0088(6) 0.0008(5)
C8 0.0414(8) 0.0270(6) 0.0380(7) 0.0026(6) -0.0065(6) 0.0003(5)
C9 0.0442(9) 0.0296(7) 0.0452(8) 0.0026(6) -0.0137(6) -0.0017(6)
C10 0.0449(9) 0.0309(7) 0.0413(8) 0.0043(6) -0.0075(6) -0.0022(6)
C11 0.0402(8) 0.0346(7) 0.0436(8) 0.0054(6) -0.0103(6) -0.0037(6)
C12 0.0442(9) 0.0352(7) 0.0402(8) 0.0069(6) -0.0051(6) -0.0037(6)
C13 0.0372(8) 0.0363(7) 0.0414(8) 0.0064(6) -0.0055(6) -0.0042(6)
C14 0.0414(8) 0.0378(8) 0.0396(8) 0.0069(6) -0.0025(6) -0.0030(6)
C15 0.0365(8) 0.0382(8) 0.0407(8) 0.0061(6) -0.0021(6) -0.0026(6)
C16 0.0416(9) 0.0399(8) 0.0411(8) 0.0057(6) -0.0009(6) 0.0001(6)
C17 0.0407(9) 0.0443(8) 0.0406(8) 0.0019(6) -0.0021(6) -0.0013(6)
C18 0.0572(11) 0.0587(11) 0.0419(9) 0.0027(9) -0.0048(8) 0.0031(8)
C19 0.0408(8) 0.0325(7) 0.0399(7) 0.0119(6) -0.0018(6) 0.0022(5)
C20 0.0435(8) 0.0336(7) 0.0406(7) 0.0131(6) 0.0006(6) 0.0035(6)
C21 0.0329(7) 0.0327(7) 0.0425(7) 0.0094(5) -0.0052(6) -0.0005(5)
C22 0.0326(8) 0.0391(8) 0.0447(8) 0.0076(6) 0.0014(6) -0.0013(6)
C23 0.0331(8) 0.0450(8) 0.0411(8) 0.0079(6) 0.0030(6) 0.0031(6)
C24 0.0365(8) 0.0395(8) 0.0414(8) 0.0073(6) 0.0048(6) 0.0007(6)
C25 0.0377(8) 0.0432(8) 0.0389(7) 0.0095(6) 0.0052(6) 0.0035(6)
C26 0.0403(8) 0.0414(8) 0.0392(8) 0.0092(6) 0.0056(6) 0.0027(6)
C27 0.0402(8) 0.0449(8) 0.0389(8) 0.0110(6) 0.0045(6) 0.0028(6)
C28 0.0501(9) 0.0434(8) 0.0395(8) 0.0113(7) 0.0051(6) 0.0024(6)
C29 0.0544(10) 0.0536(10) 0.0419(8) 0.0169(8) -0.0010(7) -0.0005(7)
C30 0.0879(16) 0.0689(13) 0.0408(9) 0.0264(12) -0.0031(9) -0.0010(8)

loop_
_atom_type_symbol
_atom_type_description
_atom_type_scat_dispersion_real
_atom_type_scat_dispersion_imag
_atom_type_scat_source
C C 0.0181 0.0091 'International Tables Vol C Tables 4.2.6.8 and 6.1.1.4'
H H 0.0000 0.0000 'International Tables Vol C Tables 4.2.6.8 and 6.1.1.4'
N N 0.0311 0.0180 'International Tables Vol C Tables 4.2.6.8 and 6.1.1.4'
O O 0.0492 0.0322 'International Tables Vol C Tables 4.2.6.8 and 6.1.1.4'

loop_
_geom_angle_atom_site_label_1
_geom_angle_atom_site_label_2
_geom_angle_atom_site_label_3
_geom_angle
C3 N1 N2 115.03(11)
C4 N2 C5 104.47(11)
C4 N2 N1 129.11(11)
C5 N2 N1 123.86(11)
C1 N3 C4 123.85(12)
C1 N3 C19 119.05(11)
C4 N3 C19 116.98(11)
C5 N4 N5 107.30(11)
C4 N5 N4 106.66(11)
O1 C1 N3 120.92(13)
O1 C1 C2 123.27(12)
N3 C1 C2 115.79(11)
C1 C2 C3 106.74(11)
C1 C2 C7 113.06(11)
C3 C2 C7 113.32(10)
C1 C2 H2 106.2(9)
C3 C2 H2 106.8(9)
C7 C2 H2 110.2(9)
N1 C3 C6 115.35(12)
N1 C3 C2 123.32(11)
C6 C3 C2 121.31(11)
N5 C4 N2 110.79(12)
N5 C4 N3 125.37(12)
N2 C4 N3 123.71(11)
N4 C5 N2 110.77(13)
N4 C5 H5 127.7(10)
N2 C5 H5 121.5(10)
C3 C6 H6A 111.4(11)
C3 C6 H6B 110.8(11)
H6A C6 H6B 106.8(16)
C3 C6 H6C 110.5(11)
H6A C6 H6C 109.9(16)
H6B C6 H6C 107.3(16)
C8 C7 C2 114.45(11)
C8 C7 H7A 111.5(10)
C2 C7 H7A 110.5(10)
C8 C7 H7B 107.4(9)
C2 C7 H7B 107.5(9)
H7A C7 H7B 105.0(13)
C7 C8 C9 112.14(11)
C7 C8 H8A 110.3(10)
C9 C8 H8A 111.2(11)
C7 C8 H8B 107.1(10)
C9 C8 H8B 112.5(10)
H8A C8 H8B 103.2(14)
C10 C9 C8 114.01(12)
C10 C9 H9A 107.9(11)
C8 C9 H9A 110.8(11)
C10 C9 H9B 108.4(11)
C8 C9 H9B 109.4(11)
H9A C9 H9B 106.1(16)
C9 C10 C11 115.08(12)
C9 C10 H10A 109.2(11)
C11 C10 H10A 110.7(12)
C9 C10 H10B 110.8(11)
C11 C10 H10B 107.8(12)
H10A C10 H10B 102.6(16)
C12 C11 C10 112.89(12)
C12 C11 H11A 109.5(10)
C10 C11 H11A 109.6(10)
C12 C11 H11B 110.0(11)
C10 C11 H11B 107.1(11)
H11A C11 H11B 107.7(15)
C11 C12 C13 114.47(12)
C11 C12 H12A 110.3(10)
C13 C12 H12A 110.1(10)
C11 C12 H12B 109.4(11)
C13 C12 H12B 110.2(11)
H12A C12 H12B 101.7(15)
C14 C13 C12 113.11(12)
C14 C13 H13A 110.3(10)
C12 C13 H13A 109.7(10)
C14 C13 H13B 109.5(10)
C12 C13 H13B 108.6(11)
H13A C13 H13B 105.3(15)
C13 C14 C15 113.90(13)
C13 C14 H14A 108.4(11)
C15 C14 H14A 109.7(11)
C13 C14 H14B 109.1(10)
C15 C14 H14B 110.1(11)
H14A C14 H14B 105.3(15)
C16 C15 C14 113.75(13)
C16 C15 H15A 108.9(10)
C14 C15 H15A 109.7(10)
C16 C15 H15B 109.2(10)
C14 C15 H15B 110.7(10)
H15A C15 H15B 104.1(14)
C15 C16 C17 113.71(13)
C15 C16 H16A 109.0(11)
C17 C16 H16A 109.8(11)
C15 C16 H16B 109.9(11)
C17 C16 H16B 108.4(11)
H16A C16 H16B 105.7(16)
C18 C17 C16 113.25(14)
C18 C17 H17A 110.1(11)
C16 C17 H17A 109.5(11)
C18 C17 H17B 109.8(10)
C16 C17 H17B 109.1(10)
H17A C17 H17B 104.8(15)
C17 C18 H18A 110.8(12)
C17 C18 H18B 111.2(12)
H18A C18 H18B 106.4(17)
C17 C18 H18C 112.9(14)
H18A C18 H18C 106.9(19)
H18B C18 H18C 108.4(18)
N3 C19 C20 111.16(11)
N3 C19 H19A 107.4(10)
C20 C19 H19A 111.3(10)
N3 C19 H19B 107.0(11)
C20 C19 H19B 110.3(11)
H19A C19 H19B 109.4(15)
C19 C20 C21 111.94(12)
C19 C20 H20A 110.7(11)
C21 C20 H20A 109.0(11)
C19 C20 H20B 110.6(11)
C21 C20 H20B 110.3(11)
H20A C20 H20B 103.9(15)
C20 C21 C22 113.66(12)
C20 C21 H21A 108.5(9)
C22 C21 H21A 108.0(9)
C20 C21 H21B 110.2(10)
C22 C21 H21B 110.8(10)
H21A C21 H21B 105.3(13)
C23 C22 C21 112.44(12)
C23 C22 H22A 109.6(10)
C21 C22 H22A 107.8(10)
C23 C22 H22B 108.1(10)
C21 C22 H22B 111.3(10)
H22A C22 H22B 107.5(14)
C22 C23 C24 115.38(13)
C22 C23 H23A 109.4(10)
C24 C23 H23A 107.6(10)
C22 C23 H23B 108.3(11)
C24 C23 H23B 108.4(11)
H23A C23 H23B 107.6(14)
C25 C24 C23 111.74(12)
C25 C24 H24A 108.6(10)
C23 C24 H24A 107.7(10)
C25 C24 H24B 111.0(10)
C23 C24 H24B 108.8(10)
H24A C24 H24B 109.0(14)
C24 C25 C26 115.11(13)
C24 C25 H25A 109.3(10)
C26 C25 H25A 109.2(10)
C24 C25 H25B 109.2(11)
C26 C25 H25B 106.4(11)
H25A C25 H25B 107.4(15)
C27 C26 C25 112.44(13)
C27 C26 H26A 107.9(11)
C25 C26 H26A 109.1(11)
C27 C26 H26B 111.3(10)
C25 C26 H26B 107.3(10)
H26A C26 H26B 108.7(15)
C26 C27 C28 114.92(13)
C26 C27 H27A 110.5(10)
C28 C27 H27A 108.8(11)
C26 C27 H27B 108.8(11)
C28 C27 H27B 106.4(11)
H27A C27 H27B 107.2(15)
C29 C28 C27 112.92(14)
C29 C28 H28A 108.3(11)
C27 C28 H28A 108.1(11)
C29 C28 H28B 111.5(11)
C27 C28 H28B 108.9(11)
H28A C28 H28B 106.8(15)
C30 C29 C28 113.61(17)
C30 C29 H29A 109.4(12)
C28 C29 H29A 111.7(12)
C30 C29 H29B 109.6(13)
C28 C29 H29B 106.6(13)
H29A C29 H29B 105.6(18)
C29 C30 H30A 110.3(14)
C29 C30 H30B 111.4(15)
H30A C30 H30B 108(2)
C29 C30 H30C 111.0(14)
H30A C30 H30C 105(2)
H30B C30 H30C 111(2)

loop_
_geom_bond_atom_site_label_1
_geom_bond_atom_site_label_2
_geom_bond_distance
O1 C1 1.2177(17)
N1 C3 1.2840(17)
N1 N2 1.4031(15)
N2 C4 1.3646(17)
N2 C5 1.3684(17)
N3 C1 1.3804(16)
N3 C4 1.3858(18)
N3 C19 1.4753(18)
N4 C5 1.3009(19)
N4 N5 1.3976(18)
N5 C4 1.3112(17)
C1 C2 1.5212(19)
C2 C3 1.5226(17)
C2 C7 1.5309(17)
C2 H2 0.985(16)
C3 C6 1.4967(18)
C5 H5 0.985(17)
C6 H6A 0.96(2)
C6 H6B 0.96(2)
C6 H6C 0.98(2)
C7 C8 1.5232(19)
C7 H7A 1.003(18)
C7 H7B 0.991(17)
C8 C9 1.5278(18)
C8 H8A 0.986(19)
C8 H8B 1.008(18)
C9 C10 1.518(2)
C9 H9A 1.02(2)
C9 H9B 1.01(2)
C10 C11 1.5257(19)
C10 H10A 0.96(2)
C10 H10B 0.96(2)
C11 C12 1.523(2)
C11 H11A 1.03(2)
C11 H11B 1.02(2)
C12 C13 1.5259(19)
C12 H12A 0.987(19)
C12 H12B 0.99(2)
C13 C14 1.525(2)
C13 H13A 1.025(19)
C13 H13B 1.02(2)
C14 C15 1.5254(19)
C14 H14A 0.99(2)
C14 H14B 1.01(2)
C15 C16 1.523(2)
C15 H15A 0.980(19)
C15 H15B 0.993(18)
C16 C17 1.526(2)
C16 H16A 0.99(2)
C16 H16B 0.96(2)
C17 C18 1.525(2)
C17 H17A 0.99(2)
C17 H17B 0.981(19)
C18 H18A 0.98(2)
C18 H18B 1.03(2)
C18 H18C 0.97(2)
C19 C20 1.516(2)
C19 H19A 0.982(19)
C19 H19B 0.968(19)
C20 C21 1.5202(19)
C20 H20A 0.98(2)
C20 H20B 0.989(19)
C21 C22 1.530(2)
C21 H21A 1.016(16)
C21 H21B 0.990(17)
C22 C23 1.522(2)
C22 H22A 1.021(19)
C22 H22B 0.982(18)
C23 C24 1.524(2)
C23 H23A 0.989(19)
C23 H23B 1.01(2)
C24 C25 1.519(2)
C24 H24A 1.020(19)
C24 H24B 0.988(18)
C25 C26 1.521(2)
C25 H25A 0.978(19)
C25 H25B 0.99(2)
C26 C27 1.518(2)
C26 H26A 1.01(2)
C26 H26B 1.002(19)
C27 C28 1.522(2)
C27 H27A 0.988(19)
C27 H27B 0.99(2)
C28 C29 1.516(2)
C28 H28A 1.01(2)
C28 H28B 1.01(2)
C29 C30 1.515(3)
C29 H29A 1.00(2)
C29 H29B 1.03(2)
C30 H30A 1.00(3)
C30 H30B 1.01(3)
C30 H30C 1.03(3)

loop_
_geom_hbond_atom_site_label_D
_geom_hbond_atom_site_label_H
_geom_hbond_atom_site_label_A
_geom_hbond_site_symmetry_A
_geom_hbond_distance_DH
_geom_hbond_distance_HA
_geom_hbond_distance_DA
_geom_hbond_angle_DHA
_geom_hbond_publ_flag
C2 H2 N5 2_556 0.985(16) 2.544(16) 3.4749(18) 157.5(12) yes

loop_
_geom_torsion_atom_site_label_1
_geom_torsion_atom_site_label_2
_geom_torsion_atom_site_label_3
_geom_torsion_atom_site_label_4
_geom_torsion
C3 N1 N2 C4 -48.18(19)
C3 N1 N2 C5 152.86(14)
C5 N4 N5 C4 0.89(16)
C4 N3 C1 O1 -179.78(12)
C19 N3 C1 O1 4.44(19)
C4 N3 C1 C2 -1.58(19)
C19 N3 C1 C2 -177.36(11)
O1 C1 C2 C3 112.27(14)
N3 C1 C2 C3 -65.88(14)
O1 C1 C2 C7 -12.99(19)
N3 C1 C2 C7 168.86(11)
N2 N1 C3 C6 172.28(12)
N2 N1 C3 C2 -5.9(2)
C1 C2 C3 N1 75.46(16)
C7 C2 C3 N1 -159.43(14)
C1 C2 C3 C6 -102.59(15)
C7 C2 C3 C6 22.51(19)
N4 N5 C4 N2 -0.24(15)
N4 N5 C4 N3 -176.25(12)
C5 N2 C4 N5 -0.46(16)
N1 N2 C4 N5 -162.53(12)
C5 N2 C4 N3 175.63(13)
N1 N2 C4 N3 13.6(2)
C1 N3 C4 N5 -148.14(14)
C19 N3 C4 N5 27.72(19)
C1 N3 C4 N2 36.3(2)
C19 N3 C4 N2 -147.79(13)
N5 N4 C5 N2 -1.22(17)
C4 N2 C5 N4 1.05(16)
N1 N2 C5 N4 164.34(12)
C1 C2 C7 C8 -66.68(17)
C3 C2 C7 C8 171.69(12)
C2 C7 C8 C9 -172.05(13)
C7 C8 C9 C10 -175.44(14)
C8 C9 C10 C11 -176.11(14)
C9 C10 C11 C12 -177.18(14)
C10 C11 C12 C13 -177.03(14)
C11 C12 C13 C14 -178.55(14)
C12 C13 C14 C15 -178.85(14)
C13 C14 C15 C16 -179.78(14)
C14 C15 C16 C17 -178.91(14)
C15 C16 C17 C18 -179.79(14)
C1 N3 C19 C20 -94.60(15)
C4 N3 C19 C20 89.34(15)
N3 C19 C20 C21 178.96(11)
C19 C20 C21 C22 179.29(12)
C20 C21 C22 C23 -69.87(16)
C21 C22 C23 C24 -174.73(12)
C22 C23 C24 C25 176.29(13)
C23 C24 C25 C26 -179.37(13)
C24 C25 C26 C27 179.54(13)
C25 C26 C27 C28 179.41(13)
C26 C27 C28 C29 -179.83(13)
C27 C28 C29 C30 178.61(15)

_cod_database_fobs_code 1544294
